data_7202458
loop_
_publ_author_name
'Ma, Li'
'Shin, Ji-Young'
'Patrick, Brian O.'
'Dolphin, David'

_publ_section_title
;
 Metal complexes of dipyrromethenes linked by rigid spacer arms
;
_journal_issue 11
_journal_name_full CrystEngComm
_journal_page_first 1531
_journal_paper_doi 10.1039/b814586e
_journal_volume 10
_journal_year 2008
_chemical_formula_sum 'C85 H85 Cl15 Co2 N8'
_chemical_formula_weight 1868.22
_chemical_name_systematic
;
?
;
_space_group_IT_number 2
_symmetry_cell_setting triclinic
_symmetry_space_group_name_Hall '-P 1'
_symmetry_space_group_name_H-M 'P -1'
_atom_sites_solution_hydrogens geom
_atom_sites_solution_primary direct
_atom_sites_solution_secondary difmap
_audit_creation_method SHELXL-97
_cell_angle_alpha 101.334(7)
_cell_angle_beta 101.137(7)
_cell_angle_gamma 116.285(5)
_cell_formula_units_Z 2
_cell_length_a 16.7103(16)
_cell_length_b 17.1894(16)
_cell_length_c 18.881(3)
_cell_measurement_reflns_used 7422
_cell_measurement_temperature 173(2)
_cell_measurement_theta_max 22.14
_cell_measurement_theta_min 2.31
_cell_volume 4519.2(10)
_computing_structure_refinement 'SHELXL-97 (Sheldrick, 1997)'
_diffrn_ambient_temperature 173(2)
_diffrn_measured_fraction_theta_full 0.986
_diffrn_measured_fraction_theta_max 0.986
_diffrn_measurement_device_type 'Bruker X8 APEX II'
_diffrn_measurement_method 'area detector'
_diffrn_radiation_monochromator graphite
_diffrn_radiation_source 'fine-focus sealed tube'
_diffrn_radiation_type MoK\a
_diffrn_radiation_wavelength 0.71073
_diffrn_reflns_av_R_equivalents 0.0629
_diffrn_reflns_av_sigmaI/netI 0.0798
_diffrn_reflns_limit_h_max 18
_diffrn_reflns_limit_h_min -16
_diffrn_reflns_limit_k_max 18
_diffrn_reflns_limit_k_min -18
_diffrn_reflns_limit_l_max 20
_diffrn_reflns_limit_l_min -20
_diffrn_reflns_number 37919
_diffrn_reflns_theta_full 22.59
_diffrn_reflns_theta_max 22.59
_diffrn_reflns_theta_min 1.82
_exptl_absorpt_coefficient_mu 0.858
_exptl_absorpt_correction_T_max 0.934
_exptl_absorpt_correction_T_min 0.638
_exptl_absorpt_correction_type multi-scan
_exptl_crystal_colour red
_exptl_crystal_density_diffrn 1.373
_exptl_crystal_density_method 'not measured'
_exptl_crystal_description plate
_exptl_crystal_F_000 1920
_exptl_crystal_size_max 0.35
_exptl_crystal_size_mid 0.20
_exptl_crystal_size_min 0.08
_refine_diff_density_max 1.290
_refine_diff_density_min -0.721
_refine_diff_density_rms 0.109
_refine_ls_extinction_method none
_refine_ls_goodness_of_fit_ref 1.048
_refine_ls_hydrogen_treatment constr
_refine_ls_matrix_type full
_refine_ls_number_parameters 1050
_refine_ls_number_reflns 11798
_refine_ls_number_restraints 30
_refine_ls_restrained_S_all 1.047
_refine_ls_R_factor_all 0.1331
_refine_ls_R_factor_gt 0.0826
_refine_ls_shift/su_max 0.007
_refine_ls_shift/su_mean 0.004
_refine_ls_structure_factor_coef Fsqd
_refine_ls_weighting_details 'calc w=1/[\s^2^(Fo^2^)+(0.1084P)^2^+30.7647P] where P=(Fo^2^+2Fc^2^)/3'
_refine_ls_weighting_scheme calc
_refine_ls_wR_factor_gt 0.2209
_refine_ls_wR_factor_ref 0.2562
_reflns_number_gt 7582
_reflns_number_total 11798
_reflns_threshold_expression >2sigma(I)
_cod_data_source_file b814586e.txt
_cod_data_source_block compound3a
_cod_original_cell_volume 4519.1(10)
_cod_database_code 7202458

loop_
_symmetry_equiv_pos_as_xyz
'x, y, z'
'-x, -y, -z'

loop_
_atom_site_label
_atom_site_type_symbol
_atom_site_fract_x
_atom_site_fract_y
_atom_site_fract_z
_atom_site_U_iso_or_equiv
_atom_site_adp_type
_atom_site_occupancy
_atom_site_symmetry_multiplicity
_atom_site_calc_flag
_atom_site_refinement_flags
_atom_site_disorder_assembly
_atom_site_disorder_group
C1 C 0.0875(7) 0.7810(7) 0.8253(6) 0.054(3) Uani 1 1 d . . .
H1A H 0.1318 0.8179 0.8768 0.082 Uiso 1 1 calc R . .
H1B H 0.0333 0.7276 0.8275 0.082 Uiso 1 1 calc R . .
H1C H 0.0660 0.8181 0.8031 0.082 Uiso 1 1 calc R . .
C2 C 0.1354(6) 0.7499(6) 0.7769(5) 0.039(2) Uani 1 1 d . . .
C3 C 0.1059(7) 0.6609(6) 0.7349(5) 0.044(2) Uani 1 1 d . . .
H3 H 0.0505 0.6080 0.7320 0.053 Uiso 1 1 calc R . .
C4 C 0.1688(6) 0.6608(5) 0.6980(5) 0.037(2) Uani 1 1 d . . .
C5 C 0.1656(7) 0.5845(6) 0.6452(6) 0.057(3) Uani 1 1 d . . .
H5A H 0.1127 0.5268 0.6431 0.085 Uiso 1 1 calc R . .
H5B H 0.2246 0.5842 0.6626 0.085 Uiso 1 1 calc R . .
H5C H 0.1572 0.5911 0.5943 0.085 Uiso 1 1 calc R . .
C6 C 0.2395(6) 0.7566(6) 0.7208(5) 0.035(2) Uani 1 1 d . . .
C7 C 0.3205(6) 0.7912(6) 0.7002(4) 0.031(2) Uani 1 1 d . . .
H7 H 0.3275 0.7471 0.6669 0.038 Uiso 1 1 calc R . .
C8 C 0.3928(6) 0.8812(6) 0.7214(5) 0.035(2) Uani 1 1 d . . .
C9 C 0.4725(6) 0.9145(5) 0.6958(5) 0.034(2) Uani 1 1 d . . .
C10 C 0.5003(7) 0.8592(6) 0.6460(5) 0.047(2) Uani 1 1 d . . .
H10A H 0.5542 0.9002 0.6329 0.070 Uiso 1 1 calc R . .
H10B H 0.4473 0.8181 0.5992 0.070 Uiso 1 1 calc R . .
H10C H 0.5177 0.8230 0.6729 0.070 Uiso 1 1 calc R . .
C11 C 0.5210(6) 1.0093(6) 0.7298(5) 0.032(2) Uani 1 1 d . . .
C12 C 0.4707(6) 1.0322(5) 0.7755(5) 0.030(2) Uani 1 1 d . . .
C13 C 0.4958(6) 1.1235(5) 0.8240(5) 0.036(2) Uani 1 1 d . . .
H13A H 0.4557 1.1443 0.7987 0.054 Uiso 1 1 calc R . .
H13B H 0.5619 1.1670 0.8324 0.054 Uiso 1 1 calc R . .
H13C H 0.4864 1.1198 0.8732 0.054 Uiso 1 1 calc R . .
C14 C 0.6051(6) 1.0783(6) 0.7242(5) 0.036(2) Uani 1 1 d . . .
C15 C 0.6737(6) 1.1431(6) 0.7253(5) 0.035(2) Uani 1 1 d . . .
C16 C 0.7584(6) 1.2268(5) 0.7373(5) 0.033(2) Uani 1 1 d . . .
C17 C 0.8426(6) 1.2289(5) 0.7388(5) 0.034(2) Uani 1 1 d . . .
H17 H 0.8428 1.1727 0.7254 0.041 Uiso 1 1 calc R . .
C18 C 0.9266(6) 1.3106(6) 0.7595(5) 0.032(2) Uani 1 1 d . . .
C19 C 0.9232(6) 1.3910(6) 0.7764(5) 0.033(2) Uani 1 1 d . . .
H19 H 0.9801 1.4478 0.7915 0.040 Uiso 1 1 calc R . .
C20 C 0.8399(6) 1.3914(6) 0.7722(5) 0.037(2) Uani 1 1 d . . .
C21 C 0.7566(6) 1.3088(6) 0.7534(5) 0.037(2) Uani 1 1 d . . .
H21 H 0.6991 1.3083 0.7516 0.044 Uiso 1 1 calc R . .
C22 C 1.0214(6) 1.3139(6) 0.7679(6) 0.042(2) Uani 1 1 d . . .
C23 C 1.0101(8) 1.2200(7) 0.7367(7) 0.066(3) Uani 1 1 d . . .
H23A H 0.9744 1.1792 0.7625 0.099 Uiso 1 1 calc R . .
H23B H 1.0724 1.2254 0.7457 0.099 Uiso 1 1 calc R . .
H23C H 0.9763 1.1947 0.6819 0.099 Uiso 1 1 calc R . .
C24 C 1.0783(8) 1.3535(9) 0.8525(7) 0.076(4) Uani 1 1 d . . .
H24A H 1.0884 1.4153 0.8731 0.114 Uiso 1 1 calc R . .
H24B H 1.1393 1.3565 0.8589 0.114 Uiso 1 1 calc R . .
H24C H 1.0437 1.3143 0.8798 0.114 Uiso 1 1 calc R . .
C25 C 1.0733(7) 1.3736(7) 0.7235(6) 0.054(3) Uani 1 1 d . . .
H25A H 1.0325 1.3511 0.6707 0.081 Uiso 1 1 calc R . .
H25B H 1.1307 1.3707 0.7241 0.081 Uiso 1 1 calc R . .
H25C H 1.0900 1.4371 0.7472 0.081 Uiso 1 1 calc R . .
C26 C 0.8389(6) 1.4744(6) 0.7886(5) 0.039(2) Uani 1 1 d . . .
C27 C 0.8397(6) 1.5473(6) 0.8010(5) 0.041(2) Uani 1 1 d . . .
C28 C 0.7785(7) 1.6224(6) 0.6761(5) 0.047(2) Uani 1 1 d . . .
H28A H 0.7130 1.5729 0.6603 0.070 Uiso 1 1 calc R . .
H28B H 0.8175 1.5973 0.6615 0.070 Uiso 1 1 calc R . .
H28C H 0.7821 1.6681 0.6511 0.070 Uiso 1 1 calc R . .
C29 C 0.8127(6) 1.6657(5) 0.7593(5) 0.035(2) Uani 1 1 d . . .
C30 C 0.8382(6) 1.6305(6) 0.8159(5) 0.036(2) Uani 1 1 d . . .
C31 C 0.8611(6) 1.6923(6) 0.8856(5) 0.037(2) Uani 1 1 d . . .
C32 C 0.8927(8) 1.6840(7) 0.9618(6) 0.061(3) Uani 1 1 d . . .
H32A H 0.8598 1.6195 0.9591 0.091 Uiso 1 1 calc R . .
H32B H 0.8785 1.7198 0.9994 0.091 Uiso 1 1 calc R . .
H32C H 0.9607 1.7073 0.9771 0.091 Uiso 1 1 calc R . .
C33 C 0.8500(6) 1.7641(5) 0.8706(5) 0.030(2) Uani 1 1 d . . .
C34 C 0.8623(5) 1.8398(5) 0.9236(5) 0.030(2) Uani 1 1 d . . .
H34 H 0.8840 1.8436 0.9753 0.036 Uiso 1 1 calc R . .
C35 C 0.8481(6) 1.9110(6) 0.9134(5) 0.031(2) Uani 1 1 d . . .
C36 C 0.8665(6) 1.9887(6) 0.9704(5) 0.037(2) Uani 1 1 d . . .
C37 C 0.9036(7) 2.0080(7) 1.0549(5) 0.051(3) Uani 1 1 d . . .
H37A H 0.9270 2.0726 1.0816 0.077 Uiso 1 1 calc R . .
H37B H 0.9550 1.9945 1.0658 0.077 Uiso 1 1 calc R . .
H37C H 0.8528 1.9693 1.0722 0.077 Uiso 1 1 calc R . .
C38 C 0.8435(6) 2.0399(6) 0.9340(6) 0.045(2) Uani 1 1 d . . .
H38 H 0.8479 2.0966 0.9571 0.054 Uiso 1 1 calc R . .
C39 C 0.8118(6) 1.9931(6) 0.8551(6) 0.041(2) Uani 1 1 d . . .
C40 C 0.7763(8) 2.0211(7) 0.7922(6) 0.059(3) Uani 1 1 d . . .
H40A H 0.7777 1.9879 0.7443 0.089 Uiso 1 1 calc R . .
H40B H 0.8162 2.0871 0.8030 0.089 Uiso 1 1 calc R . .
H40C H 0.7115 2.0068 0.7876 0.089 Uiso 1 1 calc R . .
C41 C 0.3668(7) 0.8482(6) 0.9475(6) 0.048(3) Uani 1 1 d . . .
H41A H 0.3075 0.7961 0.9445 0.072 Uiso 1 1 calc R . .
H41B H 0.4197 0.8480 0.9806 0.072 Uiso 1 1 calc R . .
H41C H 0.3727 0.8432 0.8964 0.072 Uiso 1 1 calc R . .
C42 C 0.3677(6) 0.9347(6) 0.9792(5) 0.036(2) Uani 1 1 d . . .
C43 C 0.3975(7) 0.9853(6) 1.0569(5) 0.045(2) Uani 1 1 d . . .
H43 H 0.4187 0.9690 1.0989 0.054 Uiso 1 1 calc R . .
C44 C 0.3903(6) 1.0618(6) 1.0607(5) 0.036(2) Uani 1 1 d . . .
C45 C 0.4161(7) 1.1378(7) 1.1308(5) 0.049(3) Uani 1 1 d . . .
H45A H 0.4360 1.1230 1.1761 0.073 Uiso 1 1 calc R . .
H45B H 0.3614 1.1453 1.1313 0.073 Uiso 1 1 calc R . .
H45C H 0.4678 1.1949 1.1306 0.073 Uiso 1 1 calc R . .
C46 C 0.3538(5) 1.0552(5) 0.9837(4) 0.0273(19) Uani 1 1 d . . .
C47 C 0.3354(5) 1.1174(5) 0.9581(5) 0.0288(19) Uani 1 1 d . . .
H47 H 0.3497 1.1702 0.9973 0.035 Uiso 1 1 calc R . .
C48 C 0.2996(6) 1.1157(5) 0.8850(5) 0.030(2) Uani 1 1 d . . .
C49 C 0.2908(6) 1.1858(5) 0.8620(5) 0.031(2) Uani 1 1 d . . .
C50 C 0.3085(7) 1.2743(6) 0.9123(6) 0.051(3) Uani 1 1 d . . .
H50A H 0.3745 1.3211 0.9247 0.077 Uiso 1 1 calc R . .
H50B H 0.2947 1.2661 0.9594 0.077 Uiso 1 1 calc R . .
H50C H 0.2677 1.2937 0.8858 0.077 Uiso 1 1 calc R . .
C51 C 0.2578(5) 1.1541(5) 0.7833(5) 0.030(2) Uani 1 1 d . . .
C52 C 0.2475(5) 1.0662(5) 0.7600(5) 0.030(2) Uani 1 1 d . . .
C53 C 0.2123(7) 1.0032(6) 0.6817(5) 0.045(2) Uani 1 1 d . . .
H53A H 0.2347 0.9593 0.6810 0.067 Uiso 1 1 calc R . .
H53B H 0.2355 1.0384 0.6480 0.067 Uiso 1 1 calc R . .
H53C H 0.1433 0.9702 0.6641 0.067 Uiso 1 1 calc R . .
C54 C 0.2407(6) 1.2007(6) 0.7326(5) 0.033(2) Uani 1 1 d . . .
C55 C 0.2277(6) 1.2383(6) 0.6879(5) 0.031(2) Uani 1 1 d . . .
C56 C 0.2161(6) 1.2855(5) 0.6350(5) 0.030(2) Uani 1 1 d . . .
C57 C 0.1277(6) 1.2525(5) 0.5828(5) 0.0289(19) Uani 1 1 d . . .
H57 H 0.0752 1.1993 0.5832 0.035 Uiso 1 1 calc R . .
C58 C 0.1147(5) 1.2956(5) 0.5299(4) 0.0267(19) Uani 1 1 d . . .
C59 C 0.1940(6) 1.3740(5) 0.5319(5) 0.032(2) Uani 1 1 d . . .
H59 H 0.1870 1.4059 0.4975 0.038 Uiso 1 1 calc R . .
C60 C 0.2820(6) 1.4064(5) 0.5821(5) 0.031(2) Uani 1 1 d . . .
C61 C 0.2926(6) 1.3627(5) 0.6346(5) 0.032(2) Uani 1 1 d . . .
H61 H 0.3527 1.3859 0.6704 0.039 Uiso 1 1 calc R . .
C62 C 0.0180(6) 1.2639(5) 0.4742(5) 0.030(2) Uani 1 1 d . . .
C63 C -0.0610(6) 1.1847(6) 0.4879(5) 0.043(2) Uani 1 1 d . . .
H63A H -0.0650 1.2057 0.5386 0.065 Uiso 1 1 calc R . .
H63B H -0.0478 1.1343 0.4847 0.065 Uiso 1 1 calc R . .
H63C H -0.1210 1.1636 0.4492 0.065 Uiso 1 1 calc R . .
C64 C -0.0032(6) 1.3422(6) 0.4833(6) 0.046(2) Uani 1 1 d . . .
H64A H -0.0045 1.3620 0.5352 0.069 Uiso 1 1 calc R . .
H64B H -0.0646 1.3213 0.4467 0.069 Uiso 1 1 calc R . .
H64C H 0.0458 1.3936 0.4739 0.069 Uiso 1 1 calc R . .
C65 C 0.0187(7) 1.2318(7) 0.3936(5) 0.050(3) Uani 1 1 d . . .
H65A H -0.0423 1.2124 0.3573 0.076 Uiso 1 1 calc R . .
H65B H 0.0304 1.1802 0.3876 0.076 Uiso 1 1 calc R . .
H65C H 0.0686 1.2822 0.3839 0.076 Uiso 1 1 calc R . .
C66 C 0.3617(6) 1.4862(6) 0.5826(5) 0.036(2) Uani 1 1 d . . .
C67 C 0.4324(6) 1.5525(6) 0.5867(5) 0.033(2) Uani 1 1 d . . .
C68 C 0.5776(7) 1.6681(6) 0.7438(5) 0.046(2) Uani 1 1 d . . .
H68A H 0.6399 1.6988 0.7823 0.069 Uiso 1 1 calc R . .
H68B H 0.5463 1.6023 0.7367 0.069 Uiso 1 1 calc R . .
H68C H 0.5397 1.6934 0.7607 0.069 Uiso 1 1 calc R . .
C69 C 0.5883(6) 1.6829(5) 0.6709(5) 0.030(2) Uani 1 1 d . . .
C70 C 0.5207(6) 1.6306(5) 0.5979(5) 0.032(2) Uani 1 1 d . . .
C71 C 0.5580(6) 1.6682(5) 0.5461(5) 0.032(2) Uani 1 1 d . . .
C72 C 0.5147(6) 1.6352(6) 0.4616(5) 0.045(2) Uani 1 1 d . . .
H72A H 0.4615 1.5726 0.4453 0.067 Uiso 1 1 calc R . .
H72B H 0.5618 1.6359 0.4374 0.067 Uiso 1 1 calc R . .
H72C H 0.4925 1.6754 0.4465 0.067 Uiso 1 1 calc R . .
C73 C 0.6491(6) 1.7432(5) 0.5895(5) 0.030(2) Uani 1 1 d . . .
C74 C 0.7163(6) 1.8022(5) 0.5625(5) 0.030(2) Uani 1 1 d . . .
H74 H 0.6958 1.7937 0.5096 0.035 Uiso 1 1 calc R . .
C75 C 0.8082(5) 1.8710(5) 0.6018(4) 0.0251(18) Uani 1 1 d . . .
C76 C 0.8711(6) 1.9337(5) 0.5716(5) 0.032(2) Uani 1 1 d . . .
C77 C 0.8491(7) 1.9384(6) 0.4930(5) 0.041(2) Uani 1 1 d . . .
H77A H 0.8150 1.9721 0.4889 0.061 Uiso 1 1 calc R . .
H77B H 0.8099 1.8762 0.4566 0.061 Uiso 1 1 calc R . .
H77C H 0.9078 1.9699 0.4815 0.061 Uiso 1 1 calc R . .
C78 C 0.9529(6) 1.9886(5) 0.6308(5) 0.034(2) Uani 1 1 d . . .
H78 H 1.0085 2.0375 0.6289 0.041 Uiso 1 1 calc R . .
C79 C 0.9409(6) 1.9605(5) 0.6949(5) 0.032(2) Uani 1 1 d . . .
C80 C 1.0099(6) 1.9981(6) 0.7712(5) 0.045(2) Uani 1 1 d . . .
H80A H 0.9851 2.0194 0.8089 0.068 Uiso 1 1 calc R . .
H80B H 1.0688 2.0496 0.7727 0.068 Uiso 1 1 calc R . .
H80C H 1.0219 1.9504 0.7829 0.068 Uiso 1 1 calc R . .
C81 C 0.1439(10) 0.6414(9) 0.0360(7) 0.083(4) Uani 1 1 d . . .
H81 H 0.1126 0.6239 0.0749 0.100 Uiso 1 1 calc R . .
C82 C 0.2238(7) 0.6349(7) 0.4264(6) 0.057(3) Uani 1 1 d . . .
H82 H 0.2437 0.6376 0.3799 0.069 Uiso 1 1 calc R . .
C83 C 0.3903(10) 0.5514(9) 0.1711(8) 0.087(4) Uani 1 1 d . . .
H83 H 0.3270 0.5466 0.1592 0.105 Uiso 1 1 calc R . .
C85 C 0.5508(9) 0.9046(11) 0.4167(9) 0.101(5) Uani 1 1 d . . .
H85 H 0.5291 0.9336 0.3822 0.121 Uiso 1 1 calc R . .
N1 N 0.2159(5) 0.8089(4) 0.7692(4) 0.0300(16) Uani 1 1 d . . .
N2 N 0.3938(5) 0.9546(4) 0.7698(4) 0.0312(17) Uani 1 1 d . . .
N3 N 0.8215(5) 1.7474(4) 0.7928(4) 0.0304(16) Uani 1 1 d . . .
N4 N 0.8147(5) 1.9162(4) 0.8423(4) 0.0315(17) Uani 1 1 d . . .
N5 N 0.3421(4) 0.9763(4) 0.9347(4) 0.0259(15) Uani 1 1 d . . .
N6 N 0.2729(4) 1.0429(4) 0.8209(4) 0.0260(15) Uani 1 1 d . . .
N7 N 0.6666(4) 1.7512(4) 0.6661(4) 0.0294(16) Uani 1 1 d . . .
N8 N 0.8540(5) 1.8903(4) 0.6779(4) 0.0291(16) Uani 1 1 d . . .
Cl1 Cl 0.2020(3) 0.7575(2) 0.0622(2) 0.1123(14) Uani 1 1 d . . .
Cl2 Cl 0.0588(4) 0.5906(3) -0.0493(3) 0.1424(19) Uani 1 1 d . . .
Cl3 Cl 0.2243(4) 0.6018(4) 0.0392(3) 0.1308(17) Uani 1 1 d . . .
Cl4 Cl 0.2344(2) 0.7397(2) 0.4691(3) 0.0981(12) Uani 1 1 d . . .
Cl5 Cl 0.1071(2) 0.5460(2) 0.39909(17) 0.0694(8) Uani 1 1 d . . .
Cl6 Cl 0.2959(2) 0.6118(2) 0.48802(17) 0.0694(8) Uani 1 1 d . . .
Cl7 Cl 0.4686(6) 0.6514(3) 0.1591(3) 0.184(3) Uani 1 1 d . . .
Cl8 Cl 0.3814(4) 0.4591(3) 0.1084(3) 0.1388(18) Uani 1 1 d . . .
Cl9 Cl 0.4250(3) 0.5572(3) 0.2643(2) 0.1069(13) Uani 1 1 d . . .
C84 C 0.3446(11) 0.5715(8) 0.8857(8) 0.097(8) Uani 0.648(17) 1 d PD A 1
H84 H 0.2978 0.5410 0.9111 0.116 Uiso 0.648(17) 1 calc PR A 1
Cl10 Cl 0.2988(10) 0.6177(5) 0.8336(7) 0.182(7) Uani 0.648(17) 1 d PD A 1
Cl11 Cl 0.3553(8) 0.4887(7) 0.8338(7) 0.157(5) Uani 0.648(17) 1 d PD A 1
Cl12 Cl 0.4430(12) 0.6481(11) 0.9556(8) 0.238(10) Uani 0.648(17) 1 d PD A 1
Cl13 Cl 0.5826(3) 0.8337(3) 0.3633(2) 0.1160(14) Uani 1 1 d . . .
Cl14 Cl 0.4566(4) 0.8403(5) 0.4440(3) 0.165(2) Uani 1 1 d . . .
Cl15 Cl 0.6457(4) 0.9906(4) 0.4894(4) 0.198(3) Uani 1 1 d . . .
Co1 Co 0.29974(8) 0.94200(7) 0.82297(6) 0.0282(3) Uani 1 1 d . . .
Co2 Co 0.79032(8) 1.82787(7) 0.74457(6) 0.0287(3) Uani 1 1 d . . .
C84B C 0.405(2) 0.5957(11) 0.8756(12) 0.30(7) Uani 0.352(17) 1 d PD A 2
H84B H 0.4604 0.6032 0.8589 0.360 Uiso 0.352(17) 1 calc PR A 2
Cl16 Cl 0.3406(17) 0.6166(16) 0.8119(11) 0.28(2) Uani 0.352(17) 1 d PD A 2
Cl17 Cl 0.350(2) 0.4887(9) 0.876(2) 0.39(3) Uani 0.352(17) 1 d PD A 2
Cl18 Cl 0.4488(8) 0.6717(10) 0.9619(9) 0.082(5) Uani 0.352(17) 1 d PD A 2

loop_
_atom_site_aniso_label
_atom_site_aniso_U_11
_atom_site_aniso_U_22
_atom_site_aniso_U_33
_atom_site_aniso_U_23
_atom_site_aniso_U_13
_atom_site_aniso_U_12
C1 0.038(6) 0.037(6) 0.070(7) 0.014(5) 0.020(5) 0.004(5)
C2 0.032(5) 0.030(5) 0.043(6) 0.014(4) 0.012(4) 0.006(4)
C3 0.038(6) 0.032(5) 0.043(6) 0.008(5) 0.011(5) 0.004(5)
C4 0.043(6) 0.021(5) 0.033(5) 0.008(4) 0.004(4) 0.009(4)
C5 0.059(7) 0.023(5) 0.066(7) 0.015(5) 0.021(6) 0.002(5)
C6 0.037(5) 0.029(5) 0.034(5) 0.014(4) 0.009(4) 0.011(4)
C7 0.042(6) 0.030(5) 0.026(5) 0.008(4) 0.010(4) 0.021(5)
C8 0.032(5) 0.033(5) 0.036(5) 0.009(4) 0.008(4) 0.016(4)
C9 0.036(5) 0.028(5) 0.039(5) 0.014(4) 0.011(4) 0.017(4)
C10 0.046(6) 0.042(6) 0.051(6) 0.017(5) 0.021(5) 0.017(5)
C11 0.027(5) 0.034(5) 0.041(5) 0.020(4) 0.011(4) 0.015(4)
C12 0.033(5) 0.025(5) 0.036(5) 0.017(4) 0.010(4) 0.014(4)
C13 0.028(5) 0.025(5) 0.050(6) 0.013(4) 0.013(4) 0.009(4)
C14 0.034(6) 0.036(5) 0.040(5) 0.016(4) 0.008(4) 0.020(5)
C15 0.035(6) 0.030(5) 0.054(6) 0.022(4) 0.020(5) 0.022(5)
C16 0.038(5) 0.025(5) 0.047(5) 0.023(4) 0.021(4) 0.018(4)
C17 0.041(6) 0.024(5) 0.051(6) 0.022(4) 0.022(4) 0.019(4)
C18 0.037(5) 0.034(5) 0.043(5) 0.022(4) 0.021(4) 0.025(5)
C19 0.024(5) 0.029(5) 0.044(5) 0.016(4) 0.006(4) 0.012(4)
C20 0.041(6) 0.036(5) 0.041(5) 0.022(4) 0.014(4) 0.021(5)
C21 0.036(5) 0.035(5) 0.049(6) 0.019(4) 0.017(4) 0.022(5)
C22 0.038(6) 0.039(5) 0.062(7) 0.025(5) 0.027(5) 0.022(5)
C23 0.060(7) 0.047(6) 0.125(10) 0.043(7) 0.056(7) 0.037(6)
C24 0.055(7) 0.114(10) 0.071(8) 0.031(8) 0.012(6) 0.056(8)
C25 0.049(6) 0.046(6) 0.082(8) 0.026(6) 0.034(6) 0.028(5)
C26 0.044(6) 0.029(5) 0.050(6) 0.017(4) 0.014(5) 0.023(5)
C27 0.036(6) 0.034(6) 0.055(6) 0.021(5) 0.019(5) 0.013(5)
C28 0.067(7) 0.040(6) 0.048(6) 0.021(5) 0.030(5) 0.031(5)
C29 0.036(5) 0.024(5) 0.050(6) 0.017(4) 0.024(4) 0.013(4)
C30 0.036(5) 0.027(5) 0.055(6) 0.021(5) 0.015(5) 0.020(4)
C31 0.036(5) 0.036(5) 0.043(6) 0.020(5) 0.008(4) 0.021(4)
C32 0.078(8) 0.057(7) 0.064(7) 0.031(6) 0.018(6) 0.043(6)
C33 0.029(5) 0.021(4) 0.032(5) 0.008(4) 0.005(4) 0.008(4)
C34 0.023(5) 0.034(5) 0.029(5) 0.015(4) 0.006(4) 0.009(4)
C35 0.025(5) 0.036(5) 0.035(5) 0.015(4) 0.011(4) 0.016(4)
C36 0.032(5) 0.033(5) 0.037(5) 0.004(4) 0.009(4) 0.013(4)
C37 0.043(6) 0.055(6) 0.045(6) 0.006(5) 0.011(5) 0.020(5)
C38 0.041(6) 0.035(5) 0.054(7) 0.006(5) 0.015(5) 0.018(5)
C39 0.037(6) 0.028(5) 0.060(7) 0.020(5) 0.018(5) 0.015(4)
C40 0.070(8) 0.046(6) 0.070(7) 0.029(6) 0.017(6) 0.033(6)
C41 0.052(6) 0.039(6) 0.060(7) 0.027(5) 0.014(5) 0.026(5)
C42 0.031(5) 0.034(5) 0.044(6) 0.020(5) 0.009(4) 0.014(4)
C43 0.053(6) 0.048(6) 0.048(6) 0.030(5) 0.016(5) 0.031(5)
C44 0.028(5) 0.045(6) 0.035(5) 0.014(4) 0.010(4) 0.019(4)
C45 0.054(6) 0.052(6) 0.038(6) 0.017(5) 0.013(5) 0.024(5)
C46 0.023(5) 0.032(5) 0.026(5) 0.012(4) 0.007(4) 0.011(4)
C47 0.026(5) 0.023(4) 0.033(5) 0.009(4) 0.004(4) 0.011(4)
C48 0.025(5) 0.025(5) 0.039(5) 0.012(4) 0.008(4) 0.013(4)
C49 0.026(5) 0.025(5) 0.040(5) 0.016(4) 0.006(4) 0.011(4)
C50 0.064(7) 0.041(6) 0.056(6) 0.016(5) 0.015(5) 0.034(5)
C51 0.019(4) 0.023(4) 0.042(6) 0.015(4) 0.000(4) 0.007(4)
C52 0.021(5) 0.022(4) 0.041(5) 0.015(4) 0.004(4) 0.007(4)
C53 0.051(6) 0.039(5) 0.040(6) 0.019(5) 0.009(5) 0.019(5)
C54 0.022(5) 0.031(5) 0.040(5) 0.014(4) 0.006(4) 0.009(4)
C55 0.024(5) 0.032(5) 0.039(5) 0.015(4) 0.009(4) 0.013(4)
C56 0.028(5) 0.024(4) 0.036(5) 0.013(4) 0.010(4) 0.011(4)
C57 0.028(5) 0.019(4) 0.041(5) 0.013(4) 0.010(4) 0.011(4)
C58 0.022(5) 0.025(4) 0.035(5) 0.011(4) 0.007(4) 0.013(4)
C59 0.035(5) 0.023(4) 0.038(5) 0.019(4) 0.010(4) 0.011(4)
C60 0.027(5) 0.022(4) 0.042(5) 0.016(4) 0.009(4) 0.010(4)
C61 0.026(5) 0.029(5) 0.040(5) 0.018(4) 0.005(4) 0.012(4)
C62 0.025(5) 0.021(4) 0.035(5) 0.011(4) 0.004(4) 0.005(4)
C63 0.020(5) 0.038(5) 0.056(6) 0.022(5) 0.002(4) 0.003(4)
C64 0.028(5) 0.039(5) 0.066(7) 0.019(5) 0.001(5) 0.016(5)
C65 0.038(6) 0.048(6) 0.048(6) 0.014(5) 0.008(5) 0.010(5)
C66 0.026(5) 0.037(5) 0.052(6) 0.030(5) 0.013(4) 0.015(5)
C67 0.032(5) 0.030(5) 0.041(5) 0.020(4) 0.010(4) 0.017(5)
C68 0.039(6) 0.036(5) 0.050(6) 0.019(5) 0.019(5) 0.003(5)
C69 0.025(5) 0.025(4) 0.044(5) 0.017(4) 0.012(4) 0.013(4)
C70 0.022(5) 0.025(5) 0.046(6) 0.017(4) 0.008(4) 0.009(4)
C71 0.027(5) 0.029(5) 0.039(5) 0.018(4) 0.008(4) 0.009(4)
C72 0.037(6) 0.033(5) 0.049(6) 0.018(5) 0.008(5) 0.006(4)
C73 0.028(5) 0.017(4) 0.041(5) 0.016(4) 0.008(4) 0.008(4)
C74 0.031(5) 0.030(5) 0.033(5) 0.015(4) 0.010(4) 0.018(4)
C75 0.025(5) 0.017(4) 0.030(5) 0.011(4) 0.008(4) 0.007(4)
C76 0.032(5) 0.023(4) 0.041(5) 0.013(4) 0.013(4) 0.013(4)
C77 0.049(6) 0.033(5) 0.042(6) 0.022(4) 0.022(5) 0.015(5)
C78 0.037(6) 0.023(4) 0.048(6) 0.021(4) 0.025(5) 0.011(4)
C79 0.030(5) 0.024(5) 0.044(5) 0.014(4) 0.010(4) 0.014(4)
C80 0.028(5) 0.040(5) 0.053(6) 0.023(5) 0.014(5) 0.002(4)
C81 0.091(10) 0.077(9) 0.077(9) 0.021(7) 0.015(7) 0.045(8)
C82 0.052(7) 0.061(7) 0.063(7) 0.031(6) 0.023(6) 0.026(6)
C83 0.086(10) 0.098(10) 0.088(10) 0.037(8) 0.030(8) 0.050(9)
C85 0.071(9) 0.148(14) 0.110(12) 0.079(11) 0.036(9) 0.059(10)
N1 0.027(4) 0.020(4) 0.037(4) 0.012(3) 0.007(3) 0.007(3)
N2 0.028(4) 0.022(4) 0.039(4) 0.014(3) 0.004(3) 0.009(3)
N3 0.027(4) 0.024(4) 0.041(4) 0.014(3) 0.012(3) 0.011(3)
N4 0.032(4) 0.021(4) 0.043(4) 0.014(3) 0.014(3) 0.012(3)
N5 0.021(4) 0.026(4) 0.032(4) 0.014(3) 0.004(3) 0.013(3)
N6 0.019(4) 0.023(4) 0.033(4) 0.012(3) 0.003(3) 0.009(3)
N7 0.026(4) 0.026(4) 0.036(4) 0.018(3) 0.010(3) 0.009(3)
N8 0.026(4) 0.020(4) 0.038(4) 0.014(3) 0.010(3) 0.007(3)
Cl1 0.163(4) 0.070(2) 0.089(3) 0.015(2) 0.026(3) 0.055(3)
Cl2 0.133(4) 0.122(4) 0.120(4) -0.006(3) -0.025(3) 0.066(3)
Cl3 0.171(4) 0.175(4) 0.112(3) 0.050(3) 0.041(3) 0.140(4)
Cl4 0.074(2) 0.061(2) 0.178(4) 0.054(2) 0.051(2) 0.0387(18)
Cl5 0.0498(17) 0.0691(19) 0.078(2) 0.0283(16) 0.0154(15) 0.0210(15)
Cl6 0.0586(18) 0.078(2) 0.078(2) 0.0276(16) 0.0143(15) 0.0416(16)
Cl7 0.311(9) 0.089(3) 0.166(5) 0.069(3) 0.127(5) 0.080(4)
Cl8 0.145(4) 0.101(3) 0.121(4) -0.001(3) 0.047(3) 0.034(3)
Cl9 0.098(3) 0.106(3) 0.090(3) 0.033(2) 0.017(2) 0.034(2)
C84 0.057(14) 0.050(13) 0.15(2) 0.027(14) 0.016(14) 0.005(12)
Cl10 0.215(12) 0.065(5) 0.164(9) -0.004(5) -0.098(9) 0.066(6)
Cl11 0.124(8) 0.151(10) 0.187(10) -0.002(7) 0.047(6) 0.084(8)
Cl12 0.216(17) 0.245(19) 0.155(14) -0.007(12) -0.009(12) 0.092(14)
Cl13 0.116(3) 0.107(3) 0.095(3) 0.043(2) 0.027(2) 0.030(3)
Cl14 0.117(4) 0.241(7) 0.148(4) 0.123(5) 0.065(3) 0.065(4)
Cl15 0.104(4) 0.147(5) 0.266(8) -0.037(5) 0.025(4) 0.054(4)
Co1 0.0281(7) 0.0212(6) 0.0331(7) 0.0114(5) 0.0076(5) 0.0103(5)
Co2 0.0277(7) 0.0221(6) 0.0345(7) 0.0149(5) 0.0094(5) 0.0087(5)
C84B 0.23(8) 0.20(7) 0.07(4) 0.05(4) -0.10(4) -0.16(6)
Cl16 0.112(16) 0.38(4) 0.24(3) 0.20(3) 0.016(16) 0.006(18)
Cl17 0.20(3) 0.086(15) 0.81(9) 0.21(3) -0.02(4) 0.042(15)
Cl18 0.036(6) 0.070(7) 0.100(11) 0.030(6) -0.012(6) 0.008(5)

loop_
_atom_type_symbol
_atom_type_description
_atom_type_scat_dispersion_real
_atom_type_scat_dispersion_imag
_atom_type_scat_source
C C 0.0033 0.0016 'International Tables Vol C Tables 4.2.6.8 and 6.1.1.4'
H H 0.0000 0.0000 'International Tables Vol C Tables 4.2.6.8 and 6.1.1.4'
N N 0.0061 0.0033 'International Tables Vol C Tables 4.2.6.8 and 6.1.1.4'
Cl Cl 0.1484 0.1585 'International Tables Vol C Tables 4.2.6.8 and 6.1.1.4'
Co Co 0.3494 0.9721 'International Tables Vol C Tables 4.2.6.8 and 6.1.1.4'

loop_
_geom_angle_atom_site_label_1
_geom_angle_atom_site_label_2
_geom_angle_atom_site_label_3
_geom_angle
_geom_angle_site_symmetry_1
_geom_angle_site_symmetry_3
_geom_angle_publ_flag
C2 C1 H1A 109.5 . . ?
C2 C1 H1B 109.5 . . ?
H1A C1 H1B 109.5 . . ?
C2 C1 H1C 109.5 . . ?
H1A C1 H1C 109.5 . . ?
H1B C1 H1C 109.5 . . ?
N1 C2 C3 110.8(8) . . ?
N1 C2 C1 121.9(8) . . ?
C3 C2 C1 127.3(8) . . ?
C4 C3 C2 109.6(8) . . ?
C4 C3 H3 125.2 . . ?
C2 C3 H3 125.2 . . ?
C3 C4 C6 103.7(8) . . ?
C3 C4 C5 129.5(8) . . ?
C6 C4 C5 126.8(9) . . ?
C4 C5 H5A 109.5 . . ?
C4 C5 H5B 109.5 . . ?
H5A C5 H5B 109.5 . . ?
C4 C5 H5C 109.5 . . ?
H5A C5 H5C 109.5 . . ?
H5B C5 H5C 109.5 . . ?
C7 C6 N1 124.8(7) . . ?
C7 C6 C4 125.4(8) . . ?
N1 C6 C4 109.7(7) . . ?
C6 C7 C8 129.0(8) . . ?
C6 C7 H7 115.5 . . ?
C8 C7 H7 115.5 . . ?
C7 C8 N2 123.2(8) . . ?
C7 C8 C9 127.2(8) . . ?
N2 C8 C9 109.5(7) . . ?
C11 C9 C8 105.4(7) . . ?
C11 C9 C10 127.4(8) . . ?
C8 C9 C10 127.1(8) . . ?
C9 C10 H10A 109.5 . . ?
C9 C10 H10B 109.5 . . ?
H10A C10 H10B 109.5 . . ?
C9 C10 H10C 109.5 . . ?
H10A C10 H10C 109.5 . . ?
H10B C10 H10C 109.5 . . ?
C9 C11 C14 130.5(8) . . ?
C9 C11 C12 108.3(7) . . ?
C14 C11 C12 121.2(8) . . ?
N2 C12 C11 108.8(7) . . ?
N2 C12 C13 122.9(7) . . ?
C11 C12 C13 128.3(7) . . ?
C12 C13 H13A 109.5 . . ?
C12 C13 H13B 109.5 . . ?
H13A C13 H13B 109.5 . . ?
C12 C13 H13C 109.5 . . ?
H13A C13 H13C 109.5 . . ?
H13B C13 H13C 109.5 . . ?
C15 C14 C11 172.0(9) . . ?
C14 C15 C16 172.2(10) . . ?
C17 C16 C21 119.5(8) . . ?
C17 C16 C15 121.8(7) . . ?
C21 C16 C15 118.5(8) . . ?
C16 C17 C18 121.8(7) . . ?
C16 C17 H17 119.1 . . ?
C18 C17 H17 119.1 . . ?
C19 C18 C17 117.5(7) . . ?
C19 C18 C22 120.3(8) . . ?
C17 C18 C22 122.1(7) . . ?
C20 C19 C18 122.3(8) . . ?
C20 C19 H19 118.9 . . ?
C18 C19 H19 118.9 . . ?
C19 C20 C21 119.5(8) . . ?
C19 C20 C26 120.7(8) . . ?
C21 C20 C26 119.8(8) . . ?
C20 C21 C16 119.3(8) . . ?
C20 C21 H21 120.3 . . ?
C16 C21 H21 120.3 . . ?
C23 C22 C24 108.4(9) . . ?
C23 C22 C25 107.5(8) . . ?
C24 C22 C25 110.9(9) . . ?
C23 C22 C18 112.7(8) . . ?
C24 C22 C18 108.4(8) . . ?
C25 C22 C18 109.0(7) . . ?
C22 C23 H23A 109.5 . . ?
C22 C23 H23B 109.5 . . ?
H23A C23 H23B 109.5 . . ?
C22 C23 H23C 109.5 . . ?
H23A C23 H23C 109.5 . . ?
H23B C23 H23C 109.5 . . ?
C22 C24 H24A 109.5 . . ?
C22 C24 H24B 109.5 . . ?
H24A C24 H24B 109.5 . . ?
C22 C24 H24C 109.5 . . ?
H24A C24 H24C 109.5 . . ?
H24B C24 H24C 109.5 . . ?
C22 C25 H25A 109.5 . . ?
C22 C25 H25B 109.5 . . ?
H25A C25 H25B 109.5 . . ?
C22 C25 H25C 109.5 . . ?
H25A C25 H25C 109.5 . . ?
H25B C25 H25C 109.5 . . ?
C27 C26 C20 177.7(10) . . ?
C26 C27 C30 178.3(10) . . ?
C29 C28 H28A 109.5 . . ?
C29 C28 H28B 109.5 . . ?
H28A C28 H28B 109.5 . . ?
C29 C28 H28C 109.5 . . ?
H28A C28 H28C 109.5 . . ?
H28B C28 H28C 109.5 . . ?
N3 C29 C30 109.5(8) . . ?
N3 C29 C28 122.9(7) . . ?
C30 C29 C28 127.6(8) . . ?
C31 C30 C29 107.2(7) . . ?
C31 C30 C27 128.2(8) . . ?
C29 C30 C27 124.6(8) . . ?
C30 C31 C33 106.6(7) . . ?
C30 C31 C32 126.2(8) . . ?
C33 C31 C32 127.2(8) . . ?
C31 C32 H32A 109.5 . . ?
C31 C32 H32B 109.5 . . ?
H32A C32 H32B 109.5 . . ?
C31 C32 H32C 109.5 . . ?
H32A C32 H32C 109.5 . . ?
H32B C32 H32C 109.5 . . ?
C34 C33 N3 123.8(7) . . ?
C34 C33 C31 126.6(8) . . ?
N3 C33 C31 109.6(7) . . ?
C33 C34 C35 130.2(8) . . ?
C33 C34 H34 114.9 . . ?
C35 C34 H34 114.9 . . ?
N4 C35 C34 123.3(7) . . ?
N4 C35 C36 109.4(7) . . ?
C34 C35 C36 127.2(8) . . ?
C38 C36 C35 106.5(8) . . ?
C38 C36 C37 128.2(8) . . ?
C35 C36 C37 125.3(8) . . ?
C36 C37 H37A 109.5 . . ?
C36 C37 H37B 109.5 . . ?
H37A C37 H37B 109.5 . . ?
C36 C37 H37C 109.5 . . ?
H37A C37 H37C 109.5 . . ?
H37B C37 H37C 109.5 . . ?
C36 C38 C39 107.0(8) . . ?
C36 C38 H38 126.5 . . ?
C39 C38 H38 126.5 . . ?
N4 C39 C38 111.0(8) . . ?
N4 C39 C40 122.0(9) . . ?
C38 C39 C40 127.0(8) . . ?
C39 C40 H40A 109.5 . . ?
C39 C40 H40B 109.5 . . ?
H40A C40 H40B 109.5 . . ?
C39 C40 H40C 109.5 . . ?
H40A C40 H40C 109.5 . . ?
H40B C40 H40C 109.5 . . ?
C42 C41 H41A 109.5 . . ?
C42 C41 H41B 109.5 . . ?
H41A C41 H41B 109.5 . . ?
C42 C41 H41C 109.5 . . ?
H41A C41 H41C 109.5 . . ?
H41B C41 H41C 109.5 . . ?
N5 C42 C43 111.2(8) . . ?
N5 C42 C41 122.0(8) . . ?
C43 C42 C41 126.8(8) . . ?
C44 C43 C42 107.7(8) . . ?
C44 C43 H43 126.2 . . ?
C42 C43 H43 126.2 . . ?
C43 C44 C46 105.5(8) . . ?
C43 C44 C45 127.6(8) . . ?
C46 C44 C45 126.9(8) . . ?
C44 C45 H45A 109.5 . . ?
C44 C45 H45B 109.5 . . ?
H45A C45 H45B 109.5 . . ?
C44 C45 H45C 109.5 . . ?
H45A C45 H45C 109.5 . . ?
H45B C45 H45C 109.5 . . ?
C47 C46 N5 122.9(7) . . ?
C47 C46 C44 127.3(8) . . ?
N5 C46 C44 109.8(7) . . ?
C46 C47 C48 130.7(8) . . ?
C46 C47 H47 114.7 . . ?
C48 C47 H47 114.7 . . ?
C47 C48 N6 122.5(7) . . ?
C47 C48 C49 127.9(8) . . ?
N6 C48 C49 109.4(7) . . ?
C51 C49 C48 106.2(7) . . ?
C51 C49 C50 126.5(7) . . ?
C48 C49 C50 127.2(8) . . ?
C49 C50 H50A 109.5 . . ?
C49 C50 H50B 109.5 . . ?
H50A C50 H50B 109.5 . . ?
C49 C50 H50C 109.5 . . ?
H50A C50 H50C 109.5 . . ?
H50B C50 H50C 109.5 . . ?
C49 C51 C52 107.2(7) . . ?
C49 C51 C54 128.2(7) . . ?
C52 C51 C54 124.5(8) . . ?
N6 C52 C51 110.5(7) . . ?
N6 C52 C53 121.6(7) . . ?
C51 C52 C53 127.9(7) . . ?
C52 C53 H53A 109.5 . . ?
C52 C53 H53B 109.5 . . ?
H53A C53 H53B 109.5 . . ?
C52 C53 H53C 109.5 . . ?
H53A C53 H53C 109.5 . . ?
H53B C53 H53C 109.5 . . ?
C55 C54 C51 177.4(9) . . ?
C54 C55 C56 177.7(9) . . ?
C61 C56 C57 119.5(7) . . ?
C61 C56 C55 120.2(7) . . ?
C57 C56 C55 120.3(7) . . ?
C58 C57 C56 121.6(7) . . ?
C58 C57 H57 119.2 . . ?
C56 C57 H57 119.2 . . ?
C57 C58 C59 117.0(7) . . ?
C57 C58 C62 123.0(7) . . ?
C59 C58 C62 119.8(7) . . ?
C60 C59 C58 122.0(7) . . ?
C60 C59 H59 119.0 . . ?
C58 C59 H59 119.0 . . ?
C59 C60 C61 119.6(7) . . ?
C59 C60 C66 120.9(7) . . ?
C61 C60 C66 119.5(7) . . ?
C56 C61 C60 120.2(8) . . ?
C56 C61 H61 119.9 . . ?
C60 C61 H61 119.9 . . ?
C65 C62 C64 109.8(7) . . ?
C65 C62 C63 108.6(7) . . ?
C64 C62 C63 107.6(7) . . ?
C65 C62 C58 108.5(7) . . ?
C64 C62 C58 110.5(7) . . ?
C63 C62 C58 111.8(6) . . ?
C62 C63 H63A 109.5 . . ?
C62 C63 H63B 109.5 . . ?
H63A C63 H63B 109.5 . . ?
C62 C63 H63C 109.5 . . ?
H63A C63 H63C 109.5 . . ?
H63B C63 H63C 109.5 . . ?
C62 C64 H64A 109.5 . . ?
C62 C64 H64B 109.5 . . ?
H64A C64 H64B 109.5 . . ?
C62 C64 H64C 109.5 . . ?
H64A C64 H64C 109.5 . . ?
H64B C64 H64C 109.5 . . ?
C62 C65 H65A 109.5 . . ?
C62 C65 H65B 109.5 . . ?
H65A C65 H65B 109.5 . . ?
C62 C65 H65C 109.5 . . ?
H65A C65 H65C 109.5 . . ?
H65B C65 H65C 109.5 . . ?
C67 C66 C60 175.7(9) . . ?
C66 C67 C70 174.7(9) . . ?
C69 C68 H68A 109.5 . . ?
C69 C68 H68B 109.5 . . ?
H68A C68 H68B 109.5 . . ?
C69 C68 H68C 109.5 . . ?
H68A C68 H68C 109.5 . . ?
H68B C68 H68C 109.5 . . ?
N7 C69 C70 110.6(7) . . ?
N7 C69 C68 123.0(8) . . ?
C70 C69 C68 126.4(8) . . ?
C71 C70 C69 107.7(7) . . ?
C71 C70 C67 130.4(8) . . ?
C69 C70 C67 121.9(8) . . ?
C70 C71 C73 105.5(7) . . ?
C70 C71 C72 127.8(8) . . ?
C73 C71 C72 126.7(7) . . ?
C71 C72 H72A 109.5 . . ?
C71 C72 H72B 109.5 . . ?
H72A C72 H72B 109.5 . . ?
C71 C72 H72C 109.5 . . ?
H72A C72 H72C 109.5 . . ?
H72B C72 H72C 109.5 . . ?
N7 C73 C74 122.0(7) . . ?
N7 C73 C71 110.5(7) . . ?
C74 C73 C71 127.6(8) . . ?
C75 C74 C73 129.4(8) . . ?
C75 C74 H74 115.3 . . ?
C73 C74 H74 115.3 . . ?
C74 C75 N8 124.6(7) . . ?
C74 C75 C76 126.3(7) . . ?
N8 C75 C76 109.1(7) . . ?
C78 C76 C75 105.4(7) . . ?
C78 C76 C77 128.1(8) . . ?
C75 C76 C77 126.5(8) . . ?
C76 C77 H77A 109.5 . . ?
C76 C77 H77B 109.5 . . ?
H77A C77 H77B 109.5 . . ?
C76 C77 H77C 109.5 . . ?
H77A C77 H77C 109.5 . . ?
H77B C77 H77C 109.5 . . ?
C76 C78 C79 108.3(7) . . ?
C76 C78 H78 125.9 . . ?
C79 C78 H78 125.9 . . ?
N8 C79 C78 110.3(7) . . ?
N8 C79 C80 121.6(7) . . ?
C78 C79 C80 128.1(8) . . ?
C79 C80 H80A 109.5 . . ?
C79 C80 H80B 109.5 . . ?
H80A C80 H80B 109.5 . . ?
C79 C80 H80C 109.5 . . ?
H80A C80 H80C 109.5 . . ?
H80B C80 H80C 109.5 . . ?
Cl2 C81 Cl1 113.3(7) . . ?
Cl2 C81 Cl3 111.7(8) . . ?
Cl1 C81 Cl3 110.0(8) . . ?
Cl2 C81 H81 107.1 . . ?
Cl1 C81 H81 107.1 . . ?
Cl3 C81 H81 107.1 . . ?
Cl4 C82 Cl6 110.8(6) . . ?
Cl4 C82 Cl5 111.0(6) . . ?
Cl6 C82 Cl5 109.2(6) . . ?
Cl4 C82 H82 108.6 . . ?
Cl6 C82 H82 108.6 . . ?
Cl5 C82 H82 108.6 . . ?
Cl9 C83 Cl8 113.3(8) . . ?
Cl9 C83 Cl7 109.2(8) . . ?
Cl8 C83 Cl7 109.7(8) . . ?
Cl9 C83 H83 108.2 . . ?
Cl8 C83 H83 108.2 . . ?
Cl7 C83 H83 108.2 . . ?
Cl15 C85 Cl14 114.6(9) . . ?
Cl15 C85 Cl13 110.5(8) . . ?
Cl14 C85 Cl13 110.4(9) . . ?
Cl15 C85 H85 107.0 . . ?
Cl14 C85 H85 107.0 . . ?
Cl13 C85 H85 107.0 . . ?
C2 N1 C6 106.2(7) . . ?
C2 N1 Co1 130.0(6) . . ?
C6 N1 Co1 123.4(5) . . ?
C12 N2 C8 108.0(7) . . ?
C12 N2 Co1 127.6(6) . . ?
C8 N2 Co1 124.4(5) . . ?
C29 N3 C33 107.1(7) . . ?
C29 N3 Co2 129.0(6) . . ?
C33 N3 Co2 123.7(5) . . ?
C39 N4 C35 106.1(7) . . ?
C39 N4 Co2 129.7(6) . . ?
C35 N4 Co2 123.9(5) . . ?
C42 N5 C46 105.8(7) . . ?
C42 N5 Co1 129.9(6) . . ?
C46 N5 Co1 124.2(5) . . ?
C52 N6 C48 106.7(6) . . ?
C52 N6 Co1 127.7(6) . . ?
C48 N6 Co1 123.9(5) . . ?
C69 N7 C73 105.8(7) . . ?
C69 N7 Co2 127.9(5) . . ?
C73 N7 Co2 124.9(5) . . ?
C79 N8 C75 106.9(6) . . ?
C79 N8 Co2 130.0(6) . . ?
C75 N8 Co2 122.9(5) . . ?
Cl10 C84 Cl12 113.3(8) . . ?
Cl10 C84 Cl11 113.3(9) . . ?
Cl12 C84 Cl11 112.5(8) . . ?
Cl10 C84 H84 105.7 . . ?
Cl12 C84 H84 105.6 . . ?
Cl11 C84 H84 105.5 . . ?
N5 Co1 N6 94.8(3) . . ?
N5 Co1 N2 118.1(3) . . ?
N6 Co1 N2 107.6(3) . . ?
N5 Co1 N1 114.6(3) . . ?
N6 Co1 N1 128.6(3) . . ?
N2 Co1 N1 94.7(3) . . ?
N7 Co2 N8 95.3(3) . . ?
N7 Co2 N4 124.0(3) . . ?
N8 Co2 N4 111.9(3) . . ?
N7 Co2 N3 108.2(3) . . ?
N8 Co2 N3 125.1(3) . . ?
N4 Co2 N3 94.9(3) . . ?
Cl17 C84B Cl16 113.0(10) . . ?
Cl17 C84B Cl18 112.6(10) . . ?
Cl16 C84B Cl18 112.9(10) . . ?
Cl17 C84B H84B 106.1 . . ?
Cl16 C84B H84B 105.7 . . ?
Cl18 C84B H84B 105.8 . . ?

loop_
_geom_bond_atom_site_label_1
_geom_bond_atom_site_label_2
_geom_bond_distance
_geom_bond_site_symmetry_2
_geom_bond_publ_flag
C1 C2 1.493(13) . ?
C1 H1A 0.9800 . ?
C1 H1B 0.9800 . ?
C1 H1C 0.9800 . ?
C2 N1 1.336(10) . ?
C2 C3 1.385(12) . ?
C3 C4 1.367(13) . ?
C3 H3 0.9500 . ?
C4 C6 1.448(12) . ?
C4 C5 1.456(13) . ?
C5 H5A 0.9800 . ?
C5 H5B 0.9800 . ?
C5 H5C 0.9800 . ?
C6 C7 1.386(12) . ?
C6 N1 1.387(11) . ?
C7 C8 1.389(12) . ?
C7 H7 0.9500 . ?
C8 N2 1.396(11) . ?
C8 C9 1.421(12) . ?
C9 C11 1.394(12) . ?
C9 C10 1.487(12) . ?
C10 H10A 0.9800 . ?
C10 H10B 0.9800 . ?
C10 H10C 0.9800 . ?
C11 C14 1.424(13) . ?
C11 C12 1.429(12) . ?
C12 N2 1.347(10) . ?
C12 C13 1.478(11) . ?
C13 H13A 0.9800 . ?
C13 H13B 0.9800 . ?
C13 H13C 0.9800 . ?
C14 C15 1.185(11) . ?
C15 C16 1.439(12) . ?
C16 C17 1.387(12) . ?
C16 C21 1.398(11) . ?
C17 C18 1.387(12) . ?
C17 H17 0.9500 . ?
C18 C19 1.385(11) . ?
C18 C22 1.534(12) . ?
C19 C20 1.382(12) . ?
C19 H19 0.9500 . ?
C20 C21 1.393(12) . ?
C20 C26 1.407(12) . ?
C21 H21 0.9500 . ?
C22 C23 1.518(13) . ?
C22 C24 1.527(14) . ?
C22 C25 1.530(13) . ?
C23 H23A 0.9800 . ?
C23 H23B 0.9800 . ?
C23 H23C 0.9800 . ?
C24 H24A 0.9800 . ?
C24 H24B 0.9800 . ?
C24 H24C 0.9800 . ?
C25 H25A 0.9800 . ?
C25 H25B 0.9800 . ?
C25 H25C 0.9800 . ?
C26 C27 1.222(12) . ?
C27 C30 1.416(12) . ?
C28 C29 1.470(12) . ?
C28 H28A 0.9800 . ?
C28 H28B 0.9800 . ?
C28 H28C 0.9800 . ?
C29 N3 1.351(10) . ?
C29 C30 1.413(12) . ?
C30 C31 1.380(12) . ?
C31 C33 1.399(11) . ?
C31 C32 1.491(13) . ?
C32 H32A 0.9800 . ?
C32 H32B 0.9800 . ?
C32 H32C 0.9800 . ?
C33 C34 1.381(11) . ?
C33 N3 1.381(10) . ?
C34 C35 1.388(11) . ?
C34 H34 0.9500 . ?
C35 N4 1.387(10) . ?
C35 C36 1.407(12) . ?
C36 C38 1.353(13) . ?
C36 C37 1.505(12) . ?
C37 H37A 0.9800 . ?
C37 H37B 0.9800 . ?
C37 H37C 0.9800 . ?
C38 C39 1.411(13) . ?
C38 H38 0.9500 . ?
C39 N4 1.321(10) . ?
C39 C40 1.483(13) . ?
C40 H40A 0.9800 . ?
C40 H40B 0.9800 . ?
C40 H40C 0.9800 . ?
C41 C42 1.483(12) . ?
C41 H41A 0.9800 . ?
C41 H41B 0.9800 . ?
C41 H41C 0.9800 . ?
C42 N5 1.330(10) . ?
C42 C43 1.409(13) . ?
C43 C44 1.362(12) . ?
C43 H43 0.9500 . ?
C44 C46 1.424(11) . ?
C44 C45 1.498(13) . ?
C45 H45A 0.9800 . ?
C45 H45B 0.9800 . ?
C45 H45C 0.9800 . ?
C46 C47 1.382(11) . ?
C46 N5 1.391(10) . ?
C47 C48 1.384(11) . ?
C47 H47 0.9500 . ?
C48 N6 1.389(10) . ?
C48 C49 1.415(11) . ?
C49 C51 1.381(11) . ?
C49 C50 1.492(12) . ?
C50 H50A 0.9800 . ?
C50 H50B 0.9800 . ?
C50 H50C 0.9800 . ?
C51 C52 1.411(11) . ?
C51 C54 1.428(12) . ?
C52 N6 1.344(10) . ?
C52 C53 1.475(12) . ?
C53 H53A 0.9800 . ?
C53 H53B 0.9800 . ?
C53 H53C 0.9800 . ?
C54 C55 1.201(11) . ?
C55 C56 1.441(12) . ?
C56 C61 1.378(11) . ?
C56 C57 1.397(11) . ?
C57 C58 1.393(11) . ?
C57 H57 0.9500 . ?
C58 C59 1.397(11) . ?
C58 C62 1.534(11) . ?
C59 C60 1.378(11) . ?
C59 H59 0.9500 . ?
C60 C61 1.386(11) . ?
C60 C66 1.424(12) . ?
C61 H61 0.9500 . ?
C62 C65 1.518(12) . ?
C62 C64 1.524(12) . ?
C62 C63 1.530(11) . ?
C63 H63A 0.9800 . ?
C63 H63B 0.9800 . ?
C63 H63C 0.9800 . ?
C64 H64A 0.9800 . ?
C64 H64B 0.9800 . ?
C64 H64C 0.9800 . ?
C65 H65A 0.9800 . ?
C65 H65B 0.9800 . ?
C65 H65C 0.9800 . ?
C66 C67 1.199(11) . ?
C67 C70 1.428(12) . ?
C68 C69 1.478(12) . ?
C68 H68A 0.9800 . ?
C68 H68B 0.9800 . ?
C68 H68C 0.9800 . ?
C69 N7 1.351(10) . ?
C69 C70 1.412(12) . ?
C70 C71 1.374(11) . ?
C71 C73 1.420(11) . ?
C71 C72 1.492(12) . ?
C72 H72A 0.9800 . ?
C72 H72B 0.9800 . ?
C72 H72C 0.9800 . ?
C73 N7 1.386(10) . ?
C73 C74 1.402(11) . ?
C74 C75 1.383(11) . ?
C74 H74 0.9500 . ?
C75 N8 1.386(10) . ?
C75 C76 1.434(11) . ?
C76 C78 1.364(12) . ?
C76 C77 1.487(12) . ?
C77 H77A 0.9800 . ?
C77 H77B 0.9800 . ?
C77 H77C 0.9800 . ?
C78 C79 1.406(11) . ?
C78 H78 0.9500 . ?
C79 N8 1.335(10) . ?
C79 C80 1.468(12) . ?
C80 H80A 0.9800 . ?
C80 H80B 0.9800 . ?
C80 H80C 0.9800 . ?
C81 Cl2 1.686(13) . ?
C81 Cl1 1.696(13) . ?
C81 Cl3 1.750(14) . ?
C81 H81 1.0000 . ?
C82 Cl4 1.737(11) . ?
C82 Cl6 1.741(11) . ?
C82 Cl5 1.751(11) . ?
C82 H82 1.0000 . ?
C83 Cl9 1.711(13) . ?
C83 Cl8 1.712(14) . ?
C83 Cl7 1.730(14) . ?
C83 H83 1.0000 . ?
C85 Cl15 1.693(16) . ?
C85 Cl14 1.720(14) . ?
C85 Cl13 1.757(17) . ?
C85 H85 1.0000 . ?
N1 Co1 1.982(6) . ?
N2 Co1 1.980(7) . ?
N3 Co2 1.992(6) . ?
N4 Co2 1.984(7) . ?
N5 Co1 1.965(6) . ?
N6 Co1 1.979(6) . ?
N7 Co2 1.960(6) . ?
N8 Co2 1.977(6) . ?
C84 Cl10 1.654(9) . ?
C84 Cl12 1.655(9) . ?
C84 Cl11 1.662(10) . ?
C84 H84 1.0000 . ?
C84B Cl17 1.657(11) . ?
C84B Cl16 1.657(11) . ?
C84B Cl18 1.659(11) . ?
C84B H84B 1.0000 . ?

loop_
_geom_torsion_atom_site_label_1
_geom_torsion_atom_site_label_2
_geom_torsion_atom_site_label_3
_geom_torsion_atom_site_label_4
_geom_torsion
_geom_torsion_site_symmetry_1
_geom_torsion_site_symmetry_2
_geom_torsion_site_symmetry_3
_geom_torsion_site_symmetry_4
_geom_torsion_publ_flag
N1 C2 C3 C4 0.0(11) . . . . ?
C1 C2 C3 C4 179.7(9) . . . . ?
C2 C3 C4 C6 0.2(10) . . . . ?
C2 C3 C4 C5 -177.2(9) . . . . ?
C3 C4 C6 C7 177.4(8) . . . . ?
C5 C4 C6 C7 -5.1(15) . . . . ?
C3 C4 C6 N1 -0.2(9) . . . . ?
C5 C4 C6 N1 177.2(9) . . . . ?
N1 C6 C7 C8 -0.4(14) . . . . ?
C4 C6 C7 C8 -177.8(8) . . . . ?
C6 C7 C8 N2 -0.2(14) . . . . ?
C6 C7 C8 C9 -176.5(8) . . . . ?
C7 C8 C9 C11 176.6(8) . . . . ?
N2 C8 C9 C11 -0.1(9) . . . . ?
C7 C8 C9 C10 -5.9(14) . . . . ?
N2 C8 C9 C10 177.5(8) . . . . ?
C8 C9 C11 C14 -179.2(8) . . . . ?
C10 C9 C11 C14 3.3(15) . . . . ?
C8 C9 C11 C12 0.2(9) . . . . ?
C10 C9 C11 C12 -177.3(8) . . . . ?
C9 C11 C12 N2 -0.3(9) . . . . ?
C14 C11 C12 N2 179.2(7) . . . . ?
C9 C11 C12 C13 178.2(8) . . . . ?
C14 C11 C12 C13 -2.4(13) . . . . ?
C21 C16 C17 C18 3.1(13) . . . . ?
C15 C16 C17 C18 -172.1(8) . . . . ?
C16 C17 C18 C19 -2.0(12) . . . . ?
C16 C17 C18 C22 174.7(8) . . . . ?
C17 C18 C19 C20 -1.0(13) . . . . ?
C22 C18 C19 C20 -177.8(8) . . . . ?
C18 C19 C20 C21 2.8(13) . . . . ?
C18 C19 C20 C26 -178.9(8) . . . . ?
C19 C20 C21 C16 -1.7(13) . . . . ?
C26 C20 C21 C16 -179.9(8) . . . . ?
C17 C16 C21 C20 -1.2(13) . . . . ?
C15 C16 C21 C20 174.1(8) . . . . ?
C19 C18 C22 C23 -172.2(8) . . . . ?
C17 C18 C22 C23 11.2(12) . . . . ?
C19 C18 C22 C24 67.9(11) . . . . ?
C17 C18 C22 C24 -108.7(10) . . . . ?
C19 C18 C22 C25 -52.9(11) . . . . ?
C17 C18 C22 C25 130.5(9) . . . . ?
N3 C29 C30 C31 1.2(10) . . . . ?
C28 C29 C30 C31 -176.8(9) . . . . ?
N3 C29 C30 C27 -178.2(8) . . . . ?
C28 C29 C30 C27 3.8(14) . . . . ?
C29 C30 C31 C33 -0.4(10) . . . . ?
C27 C30 C31 C33 178.9(9) . . . . ?
C29 C30 C31 C32 -179.6(9) . . . . ?
C27 C30 C31 C32 -0.2(16) . . . . ?
C30 C31 C33 C34 177.7(8) . . . . ?
C32 C31 C33 C34 -3.1(15) . . . . ?
C30 C31 C33 N3 -0.5(10) . . . . ?
C32 C31 C33 N3 178.6(9) . . . . ?
N3 C33 C34 C35 1.8(14) . . . . ?
C31 C33 C34 C35 -176.2(9) . . . . ?
C33 C34 C35 N4 1.5(14) . . . . ?
C33 C34 C35 C36 -176.7(9) . . . . ?
N4 C35 C36 C38 0.5(10) . . . . ?
C34 C35 C36 C38 179.0(8) . . . . ?
N4 C35 C36 C37 180.0(8) . . . . ?
C34 C35 C36 C37 -1.6(14) . . . . ?
C35 C36 C38 C39 -0.3(10) . . . . ?
C37 C36 C38 C39 -179.7(9) . . . . ?
C36 C38 C39 N4 -0.1(11) . . . . ?
C36 C38 C39 C40 178.1(9) . . . . ?
N5 C42 C43 C44 -0.2(11) . . . . ?
C41 C42 C43 C44 177.5(9) . . . . ?
C42 C43 C44 C46 1.1(10) . . . . ?
C42 C43 C44 C45 -178.3(9) . . . . ?
C43 C44 C46 C47 -179.0(8) . . . . ?
C45 C44 C46 C47 0.4(14) . . . . ?
C43 C44 C46 N5 -1.7(9) . . . . ?
C45 C44 C46 N5 177.7(8) . . . . ?
N5 C46 C47 C48 3.5(14) . . . . ?
C44 C46 C47 C48 -179.5(9) . . . . ?
C46 C47 C48 N6 1.4(14) . . . . ?
C46 C47 C48 C49 -173.4(8) . . . . ?
C47 C48 C49 C51 175.7(8) . . . . ?
N6 C48 C49 C51 0.4(9) . . . . ?
C47 C48 C49 C50 -7.2(14) . . . . ?
N6 C48 C49 C50 177.5(8) . . . . ?
C48 C49 C51 C52 -0.2(9) . . . . ?
C50 C49 C51 C52 -177.3(8) . . . . ?
C48 C49 C51 C54 -177.3(8) . . . . ?
C50 C49 C51 C54 5.6(14) . . . . ?
C49 C51 C52 N6 -0.1(9) . . . . ?
C54 C51 C52 N6 177.1(7) . . . . ?
C49 C51 C52 C53 178.4(8) . . . . ?
C54 C51 C52 C53 -4.3(14) . . . . ?
C61 C56 C57 C58 0.0(12) . . . . ?
C55 C56 C57 C58 -178.7(8) . . . . ?
C56 C57 C58 C59 -0.5(12) . . . . ?
C56 C57 C58 C62 -177.0(7) . . . . ?
C57 C58 C59 C60 1.8(12) . . . . ?
C62 C58 C59 C60 178.4(8) . . . . ?
C58 C59 C60 C61 -2.5(13) . . . . ?
C58 C59 C60 C66 179.6(8) . . . . ?
C57 C56 C61 C60 -0.7(12) . . . . ?
C55 C56 C61 C60 178.0(8) . . . . ?
C59 C60 C61 C56 1.9(13) . . . . ?
C66 C60 C61 C56 179.8(8) . . . . ?
C57 C58 C62 C65 -116.0(9) . . . . ?
C59 C58 C62 C65 67.6(9) . . . . ?
C57 C58 C62 C64 123.6(8) . . . . ?
C59 C58 C62 C64 -52.8(10) . . . . ?
C57 C58 C62 C63 3.8(11) . . . . ?
C59 C58 C62 C63 -172.6(8) . . . . ?
N7 C69 C70 C71 -0.5(9) . . . . ?
C68 C69 C70 C71 178.9(8) . . . . ?
N7 C69 C70 C67 178.3(7) . . . . ?
C68 C69 C70 C67 -2.3(13) . . . . ?
C69 C70 C71 C73 0.5(9) . . . . ?
C67 C70 C71 C73 -178.1(8) . . . . ?
C69 C70 C71 C72 177.6(8) . . . . ?
C67 C70 C71 C72 -1.1(15) . . . . ?
C70 C71 C73 N7 -0.4(9) . . . . ?
C72 C71 C73 N7 -177.5(8) . . . . ?
C70 C71 C73 C74 178.3(8) . . . . ?
C72 C71 C73 C74 1.2(14) . . . . ?
N7 C73 C74 C75 4.3(13) . . . . ?
C71 C73 C74 C75 -174.2(8) . . . . ?
C73 C74 C75 N8 4.9(13) . . . . ?
C73 C74 C75 C76 -174.9(8) . . . . ?
C74 C75 C76 C78 179.9(8) . . . . ?
N8 C75 C76 C78 0.0(9) . . . . ?
C74 C75 C76 C77 1.6(13) . . . . ?
N8 C75 C76 C77 -178.2(8) . . . . ?
C75 C76 C78 C79 0.2(9) . . . . ?
C77 C76 C78 C79 178.4(8) . . . . ?
C76 C78 C79 N8 -0.4(10) . . . . ?
C76 C78 C79 C80 179.0(9) . . . . ?
C3 C2 N1 C6 -0.1(10) . . . . ?
C1 C2 N1 C6 -179.9(8) . . . . ?
C3 C2 N1 Co1 -172.4(6) . . . . ?
C1 C2 N1 Co1 7.8(13) . . . . ?
C7 C6 N1 C2 -177.4(8) . . . . ?
C4 C6 N1 C2 0.2(9) . . . . ?
C7 C6 N1 Co1 -4.5(11) . . . . ?
C4 C6 N1 Co1 173.2(5) . . . . ?
C11 C12 N2 C8 0.2(9) . . . . ?
C13 C12 N2 C8 -178.3(7) . . . . ?
C11 C12 N2 Co1 177.5(5) . . . . ?
C13 C12 N2 Co1 -1.1(11) . . . . ?
C7 C8 N2 C12 -176.9(8) . . . . ?
C9 C8 N2 C12 -0.1(9) . . . . ?
C7 C8 N2 Co1 5.7(11) . . . . ?
C9 C8 N2 Co1 -177.5(5) . . . . ?
C30 C29 N3 C33 -1.5(9) . . . . ?
C28 C29 N3 C33 176.6(8) . . . . ?
C30 C29 N3 Co2 -176.5(6) . . . . ?
C28 C29 N3 Co2 1.6(12) . . . . ?
C34 C33 N3 C29 -177.0(8) . . . . ?
C31 C33 N3 C29 1.3(9) . . . . ?
C34 C33 N3 Co2 -1.7(11) . . . . ?
C31 C33 N3 Co2 176.6(6) . . . . ?
C38 C39 N4 C35 0.4(10) . . . . ?
C40 C39 N4 C35 -177.9(9) . . . . ?
C38 C39 N4 Co2 -173.9(6) . . . . ?
C40 C39 N4 Co2 7.8(13) . . . . ?
C34 C35 N4 C39 -179.1(8) . . . . ?
C36 C35 N4 C39 -0.6(9) . . . . ?
C34 C35 N4 Co2 -4.4(11) . . . . ?
C36 C35 N4 Co2 174.2(5) . . . . ?
C43 C42 N5 C46 -0.8(9) . . . . ?
C41 C42 N5 C46 -178.7(8) . . . . ?
C43 C42 N5 Co1 177.2(6) . . . . ?
C41 C42 N5 Co1 -0.6(12) . . . . ?
C47 C46 N5 C42 179.0(8) . . . . ?
C44 C46 N5 C42 1.6(9) . . . . ?
C47 C46 N5 Co1 0.8(11) . . . . ?
C44 C46 N5 Co1 -176.6(5) . . . . ?
C51 C52 N6 C48 0.4(9) . . . . ?
C53 C52 N6 C48 -178.3(8) . . . . ?
C51 C52 N6 Co1 -165.2(5) . . . . ?
C53 C52 N6 Co1 16.1(11) . . . . ?
C47 C48 N6 C52 -176.1(7) . . . . ?
C49 C48 N6 C52 -0.5(9) . . . . ?
C47 C48 N6 Co1 -9.8(11) . . . . ?
C49 C48 N6 Co1 165.8(5) . . . . ?
C70 C69 N7 C73 0.3(9) . . . . ?
C68 C69 N7 C73 -179.1(8) . . . . ?
C70 C69 N7 Co2 -166.4(6) . . . . ?
C68 C69 N7 Co2 14.2(11) . . . . ?
C74 C73 N7 C69 -178.7(7) . . . . ?
C71 C73 N7 C69 0.1(9) . . . . ?
C74 C73 N7 Co2 -11.5(10) . . . . ?
C71 C73 N7 Co2 167.2(5) . . . . ?
C78 C79 N8 C75 0.4(9) . . . . ?
C80 C79 N8 C75 -179.0(8) . . . . ?
C78 C79 N8 Co2 -173.8(5) . . . . ?
C80 C79 N8 Co2 6.8(12) . . . . ?
C74 C75 N8 C79 179.9(8) . . . . ?
C76 C75 N8 C79 -0.3(9) . . . . ?
C74 C75 N8 Co2 -5.4(11) . . . . ?
C76 C75 N8 Co2 174.4(5) . . . . ?
C42 N5 Co1 N6 176.0(7) . . . . ?
C46 N5 Co1 N6 -6.3(6) . . . . ?
C42 N5 Co1 N2 -71.1(8) . . . . ?
C46 N5 Co1 N2 106.6(6) . . . . ?
C42 N5 Co1 N1 39.2(8) . . . . ?
C46 N5 Co1 N1 -143.0(6) . . . . ?
C52 N6 Co1 N5 174.0(6) . . . . ?
C48 N6 Co1 N5 10.6(6) . . . . ?
C52 N6 Co1 N2 52.4(7) . . . . ?
C48 N6 Co1 N2 -110.9(6) . . . . ?
C52 N6 Co1 N1 -58.9(8) . . . . ?
C48 N6 Co1 N1 137.7(6) . . . . ?
C12 N2 Co1 N5 -63.5(7) . . . . ?
C8 N2 Co1 N5 113.4(6) . . . . ?
C12 N2 Co1 N6 42.2(7) . . . . ?
C8 N2 Co1 N6 -141.0(6) . . . . ?
C12 N2 Co1 N1 175.3(6) . . . . ?
C8 N2 Co1 N1 -7.9(6) . . . . ?
C2 N1 Co1 N5 54.4(8) . . . . ?
C6 N1 Co1 N5 -116.7(6) . . . . ?
C2 N1 Co1 N6 -64.6(8) . . . . ?
C6 N1 Co1 N6 124.3(6) . . . . ?
C2 N1 Co1 N2 178.4(7) . . . . ?
C6 N1 Co1 N2 7.2(6) . . . . ?
C69 N7 Co2 N8 173.1(7) . . . . ?
C73 N7 Co2 N8 8.8(6) . . . . ?
C69 N7 Co2 N4 -65.9(7) . . . . ?
C73 N7 Co2 N4 129.8(6) . . . . ?
C69 N7 Co2 N3 43.4(7) . . . . ?
C73 N7 Co2 N3 -120.9(6) . . . . ?
C79 N8 Co2 N7 172.8(7) . . . . ?
C75 N8 Co2 N7 -0.7(6) . . . . ?
C79 N8 Co2 N4 42.8(8) . . . . ?
C75 N8 Co2 N4 -130.7(6) . . . . ?
C79 N8 Co2 N3 -70.6(8) . . . . ?
C75 N8 Co2 N3 116.0(6) . . . . ?
C39 N4 Co2 N7 -67.3(8) . . . . ?
C35 N4 Co2 N7 119.3(6) . . . . ?
C39 N4 Co2 N8 45.8(8) . . . . ?
C35 N4 Co2 N8 -127.6(6) . . . . ?
C39 N4 Co2 N3 176.9(7) . . . . ?
C35 N4 Co2 N3 3.5(6) . . . . ?
C29 N3 Co2 N7 45.4(7) . . . . ?
C33 N3 Co2 N7 -128.8(6) . . . . ?
C29 N3 Co2 N8 -65.1(8) . . . . ?
C33 N3 Co2 N8 120.7(6) . . . . ?
C29 N3 Co2 N4 173.7(7) . . . . ?
C33 N3 Co2 N4 -0.6(6) . . . . ?
